data_8100285
loop_
_publ_author_name
'Brunner, H.'
'K\"ollnberger, A.'
'Zabel, M.'

_publ_section_title
;
Crystal structure of bis(2-N,N-dimethylamino-6-methylpyridine-5-yl)
methane, C~17~H~24~N~4~
;
_journal_issue 1
_journal_name_full 'Zeitschrift f\"ur Kristallographie - New Crystal Structures'
_journal_page_first 125
_journal_page_last 126
_journal_volume 218
_journal_year 2003
_chemical_formula_moiety 'C17 H24 N4'
_chemical_formula_sum 'C17 H24 N4'
_chemical_formula_weight 284.40
_space_group_IT_number 14
_symmetry_cell_setting monoclinic
_symmetry_space_group_name_Hall '-P 2ybc'
_symmetry_space_group_name_H-M 'P 1 21/c 1'
_cell_angle_alpha 90
_cell_angle_beta 102.505(12)
_cell_angle_gamma 90
_cell_formula_units_Z 4
_cell_length_a 11.0348(11)
_cell_length_b 7.7854(5)
_cell_length_c 19.1656(19)
_cell_measurement_temperature 173(1)
_cell_volume 1607.5(3)
_diffrn_ambient_temperature 173(1)
_exptl_crystal_density_diffrn 1.175
_refine_diff_density_rms 0.047
_cod_depositor_comments
;
The following automatic conversions were performed:
'_symmetry_cell_setting' value 'Monoclinic' changed to 'monoclinic'
according to '/home/saulius/struct/CIF-dictionaries/cif_core.dic'
dictionary named 'cif_core.dic' version 2.4.1 from 2010-06-29.

Automatic conversion script
Id: cif_fix_enum 1527 2010-12-29 10:47:43Z saulius 
;
_cod_original_sg_symbol_H-M 'P 21/c'
_cod_database_code 8100285

loop_
_symmetry_equiv_pos_as_xyz
x,y,z
-x,1/2+y,1/2-z
-x,-y,-z
x,1/2-y,1/2+z

loop_
_atom_site_aniso_label
_atom_site_aniso_U_11
_atom_site_aniso_U_22
_atom_site_aniso_U_33
_atom_site_aniso_U_23
_atom_site_aniso_U_13
_atom_site_aniso_U_12
N1 0.0505(12) 0.0750(17) 0.0470(11) -0.0092(11) 0.0059(9) 0.0029(11)
N2 0.0467(10) 0.0618(15) 0.0372(9) -0.0005(9) 0.0150(8) 0.0007(10)
N3 0.0418(10) 0.0656(17) 0.0522(11) 0.0026(10) 0.0083(8) 0.0031(9)
N4 0.0686(14) 0.074(2) 0.0560(13) -0.0179(12) 0.0151(10) 0.0086(13)
C1 0.0524(17) 0.085(3) 0.0676(19) -0.0086(17) -0.0049(14) 0.0087(17)
C2 0.0512(16) 0.107(3) 0.0489(15) -0.0165(16) 0.0075(13) -0.0030(18)
C3 0.0443(12) 0.0572(18) 0.0396(12) 0.0008(11) 0.0117(9) -0.0031(12)
C4 0.0435(12) 0.0624(19) 0.0489(13) -0.0024(12) 0.0126(10) 0.0057(12)
C5 0.0555(15) 0.071(2) 0.0411(12) -0.0074(12) 0.0166(11) 0.0054(13)
C6 0.0473(13) 0.0702(19) 0.0355(11) 0.0017(12) 0.0125(9) 0.0088(13)
C7 0.0474(12) 0.0598(19) 0.0383(11) 0.0022(11) 0.0173(10) 0.0050(11)
C8 0.0566(16) 0.085(2) 0.0463(15) -0.0073(15) 0.0162(12) 0.0139(16)
C9 0.0640(16) 0.093(2) 0.0411(12) -0.0076(14) 0.0082(11) 0.0181(16)
C10 0.0473(13) 0.064(2) 0.0382(12) 0.0014(12) 0.0077(10) 0.0052(13)
C11 0.0635(15) 0.065(2) 0.0399(13) -0.0007(12) 0.0047(10) -0.0010(13)
C12 0.0562(14) 0.072(2) 0.0364(12) 0.0045(13) 0.0105(10) -0.0007(14)
C13 0.0439(13) 0.065(2) 0.0395(12) -0.0016(13) 0.0061(9) 0.0064(13)
C14 0.0389(12) 0.076(2) 0.0427(12) 0.0080(13) 0.0117(9) 0.0054(13)
C15 0.0589(18) 0.110(4) 0.071(2) 0.025(2) 0.0286(15) 0.0042(19)
C16 0.114(3) 0.110(4) 0.0565(18) 0.0003(19) 0.0419(19) 0.037(2)
C17 0.088(3) 0.084(3) 0.087(2) -0.027(2) 0.013(2) 0.014(2)

loop_
_atom_site_label
_atom_site_type_symbol
_atom_site_thermal_displace_type
_atom_site_fract_x
_atom_site_fract_y
_atom_site_fract_z
_atom_site_occupancy
_atom_site_U_iso_or_equiv
N1 N Uani 1.02359(16) 0.1468(3) 0.36863(9) 1.000 0.0582(8)
N2 N Uani 0.83045(16) 0.2359(3) 0.30611(8) 1.000 0.0477(7)
N3 N Uani 0.65044(16) -0.2279(3) -0.00342(10) 1.000 0.0535(8)
N4 N Uani 0.70727(19) -0.2529(4) -0.11230(10) 1.000 0.0660(9)
C1 C Uani 1.1250(3) 0.0281(6) 0.37808(18) 1.000 0.0710(13)
C2 C Uani 1.0017(3) 0.2359(5) 0.43063(14) 1.000 0.0695(12)
C3 C Uani 0.93264(19) 0.1404(3) 0.30730(10) 1.000 0.0466(8)
C4 C Uani 0.9465(2) 0.0430(3) 0.24913(11) 1.000 0.0512(9)
C5 C Uani 0.8525(2) 0.0441(3) 0.18945(11) 1.000 0.0549(9)
C6 C Uani 0.74596(19) 0.1399(4) 0.18665(10) 1.000 0.0505(9)
C7 C Uani 0.73892(19) 0.2332(3) 0.24688(10) 1.000 0.0473(8)
C8 C Uani 0.6261(3) 0.3379(5) 0.24963(15) 1.000 0.0619(10)
C9 C Uani 0.6407(2) 0.1457(4) 0.12110(11) 1.000 0.0665(9)
C10 C Uani 0.6611(2) 0.0401(4) 0.05885(11) 1.000 0.0501(9)
C11 C Uani 0.7096(2) 0.1133(4) 0.00533(11) 1.000 0.0571(9)
C12 C Uani 0.7281(2) 0.0200(4) -0.05133(11) 1.000 0.0548(9)
C13 C Uani 0.69682(19) -0.1520(4) -0.05494(11) 1.000 0.0499(9)
C14 C Uani 0.63427(19) -0.1318(4) 0.05231(11) 1.000 0.0521(9)
C15 C Uani 0.5853(3) -0.2305(6) 0.10755(18) 1.000 0.0778(16)
C16 C Uani 0.8007(4) -0.2110(6) -0.15211(18) 1.000 0.0899(18)
C17 C Uani 0.6789(4) -0.4319(6) -0.1096(2) 1.000 0.0872(16)
H4A H Uiso 1.01780 -0.02160 0.25060 1.000 0.0610
H5A H Uiso 0.86040 -0.02080 0.14990 1.000 0.0660
H9A H Uiso 0.62750 0.26420 0.10570 1.000 0.0800
H9B H Uiso 0.56550 0.10600 0.13440 1.000 0.0800
H11A H Uiso 0.73000 0.22940 0.00810 1.000 0.0690
H12A H Uiso 0.76130 0.07090 -0.08700 1.000 0.0660
H13 H Uiso 0.668(3) -0.485(4) -0.1571(17) 1.000 0.094(10)
H14 H Uiso 0.601(3) -0.451(4) -0.0919(16) 1.000 0.101(11)
H15 H Uiso 1.100(3) -0.097(5) 0.3796(16) 1.000 0.109(13)
H16 H Uiso 0.785(3) -0.271(4) -0.1942(17) 1.000 0.091(10)
H17 H Uiso 1.182(2) 0.050(3) 0.4213(15) 1.000 0.073(8)
H18 H Uiso 0.960(3) 0.364(5) 0.4170(17) 1.000 0.122(13)
H19 H Uiso 1.176(3) 0.032(4) 0.3396(15) 1.000 0.083(9)
H20 H Uiso 0.743(3) -0.497(5) -0.0799(18) 1.000 0.113(13)
H21 H Uiso 0.937(3) 0.182(4) 0.4486(14) 1.000 0.092(10)
H22 H Uiso 0.788(5) -0.087(8) -0.171(3) 1.000 0.21(2)
H23 H Uiso 0.643(3) -0.219(4) 0.1572(17) 1.000 0.095(10)
H24 H Uiso 0.891(3) -0.256(5) -0.1267(18) 1.000 0.125(12)
H25 H Uiso 0.616(2) 0.433(4) 0.2138(16) 1.000 0.089(9)
H26 H Uiso 0.576(3) -0.359(6) 0.0927(19) 1.000 0.139(17)
H27 H Uiso 0.508(3) -0.197(4) 0.1097(14) 1.000 0.085(9)
H28 H Uiso 1.077(3) 0.246(4) 0.4674(16) 1.000 0.095(9)
H29 H Uiso 0.633(2) 0.393(4) 0.2965(16) 1.000 0.093(9)
H30 H Uiso 0.551(3) 0.266(4) 0.2351(15) 1.000 0.090(10)

loop_
_geom_bond_atom_site_label_1
_geom_bond_atom_site_label_2
_geom_bond_distance
_geom_bond_site_symmetry_1
_geom_bond_site_symmetry_2
_geom_bond_publ_flag
N1 C1 1.432(4) . . yes
N1 C2 1.441(4) . . yes
N1 C3 1.371(3) . . yes
N2 C3 1.347(3) . . yes
N2 C7 1.346(3) . . yes
N3 C13 1.343(3) . . yes
N3 C14 1.347(3) . . yes
N4 C13 1.376(3) . . yes
N4 C16 1.446(5) . . yes
N4 C17 1.432(6) . . yes
C3 C4 1.384(3) . . no
C4 C5 1.368(3) . . no
C5 C6 1.383(3) . . no
C6 C7 1.380(3) . . no
C6 C9 1.516(3) . . no
C7 C8 1.499(4) . . no
C9 C10 1.505(3) . . no
C10 C11 1.379(3) . . no
C10 C14 1.371(4) . . no
C11 C12 1.358(3) . . no
C12 C13 1.381(4) . . no
C14 C15 1.500(4) . . no
C1 H15 1.01(4) . . no
C1 H17 0.94(3) . . no
C1 H19 1.02(3) . . no
C2 H18 1.11(4) . . no
C2 H21 0.95(3) . . no
C2 H28 0.97(3) . . no
C4 H4A 0.9291 . . no
C5 H5A 0.9306 . . no
C8 H25 1.00(3) . . no
C8 H29 0.98(3) . . no
C8 H30 0.99(3) . . no
C9 H9A 0.9700 . . no
C9 H9B 0.9699 . . no
C11 H11A 0.9302 . . no
C12 H12A 0.9312 . . no
C15 H23 1.03(3) . . no
C15 H26 1.04(5) . . no
C15 H27 0.90(3) . . no
C16 H16 0.92(3) . . no
C16 H22 1.03(6) . . no
C16 H24 1.07(3) . . no
C17 H13 0.98(3) . . no
C17 H14 1.00(3) . . no
C17 H20 0.95(4) . . no

loop_
_cod_related_entry_id
_cod_related_entry_database
_cod_related_entry_code
1 ChemSpider 21122456
